data_4319031
loop_
_publ_author_name
'Russell A. Allred'
'Lenore H. McAlexander'
'Atta M. Arif'
'Lisa M. Berreau'

_publ_section_title
;
 Chemistry of a Binuclear Cadmium(II) Hydroxide Complex: Formation from
 Water, CO2 Reactivity, and Comparison to a Zinc Analog
;
_journal_name_full 'Inorganic Chemistry'
_journal_page_first 6790
_journal_page_last 6801
_journal_paper_doi 10.1021/ic0258072
_journal_volume 41
_journal_year 2002
_chemical_formula_sum 'C39 H70 Cl2 N6 O11 S4 Zn2'
_chemical_formula_weight 1128.89
_chemical_name_systematic
;
 ?
;
_space_group_IT_number 14
_symmetry_cell_setting monoclinic
_symmetry_space_group_name_Hall '-P 2ybc'
_symmetry_space_group_name_H-M 'P 1 21/c 1'
_atom_sites_solution_hydrogens geom
_atom_sites_solution_primary direct
_atom_sites_solution_secondary difmap
_audit_conform_dict_location ftp://ftp.iucr.org/cifdics/cif_core.dic
_audit_conform_dict_name cif_core.dic
_audit_conform_dict_version 2.1
_audit_creation_date 2001-02-16T08:50:03-00:00
_audit_creation_method 'WinGX routine CIF_UPDATE'
_cell_angle_alpha 90
_cell_angle_beta 109.4825(11)
_cell_angle_gamma 90
_cell_formula_units_Z 4
_cell_length_a 11.7254(2)
_cell_length_b 34.9029(7)
_cell_length_c 13.6584(2)
_cell_measurement_reflns_used 70082
_cell_measurement_temperature 200.0(10)
_cell_measurement_theta_max 27.5
_cell_measurement_theta_min 1.02
_cell_volume 5269.66(16)
_computing_cell_refinement DENZO-SMN
_computing_data_collection 'Nonius COLLECT'
_computing_data_reduction DENZO-SMN
_computing_molecular_graphics 'WinGX, Ortep3'
_computing_structure_refinement 'SHELXL-97 (Sheldrick, 1997)'
_computing_structure_solution SIR97
_diffrn_ambient_temperature 200.0(10)
_diffrn_measured_fraction_theta_full 0.926
_diffrn_measured_fraction_theta_max 0.926
_diffrn_measurement_device_type 'Nonius KappaCCD Diffractometer'
_diffrn_measurement_method 'Phi plus Omega scan'
_diffrn_radiation_monochromator graphite
_diffrn_radiation_type MoK\a
_diffrn_radiation_wavelength 0.71073
_diffrn_reflns_av_R_equivalents 0.0353
_diffrn_reflns_av_unetI/netI 0.0598
_diffrn_reflns_limit_h_max 15
_diffrn_reflns_limit_h_min -15
_diffrn_reflns_limit_k_max 45
_diffrn_reflns_limit_k_min -43
_diffrn_reflns_limit_l_max 17
_diffrn_reflns_limit_l_min -17
_diffrn_reflns_number 19387
_diffrn_reflns_theta_full 27.52
_diffrn_reflns_theta_max 27.52
_diffrn_reflns_theta_min 3.55
_diffrn_standards_decay_% <2.0
_exptl_absorpt_coefficient_mu 1.228
_exptl_absorpt_correction_T_max 0.7655
_exptl_absorpt_correction_T_min 0.6527
_exptl_absorpt_correction_type multi-scan
_exptl_absorpt_process_details 'DENZO-SMN (Otwinowski & Minor, 1997)'
_exptl_crystal_colour colorless
_exptl_crystal_density_diffrn 1.423
_exptl_crystal_density_method 'not measured'
_exptl_crystal_description plate
_exptl_crystal_F_000 2368
_exptl_crystal_size_max 0.38
_exptl_crystal_size_mid 0.33
_exptl_crystal_size_min 0.23
_refine_diff_density_max 0.371
_refine_diff_density_min -0.344
_refine_diff_density_rms 0.065
_refine_ls_extinction_method none
_refine_ls_goodness_of_fit_ref 1.06
_refine_ls_hydrogen_treatment mixed
_refine_ls_matrix_type full
_refine_ls_number_parameters 632
_refine_ls_number_reflns 11247
_refine_ls_number_restraints 0
_refine_ls_restrained_S_all 1.06
_refine_ls_R_factor_all 0.0869
_refine_ls_R_factor_gt 0.0502
_refine_ls_shift/su_max 0.001
_refine_ls_shift/su_mean 0
_refine_ls_structure_factor_coef Fsqd
_refine_ls_weighting_details 'calc w=1/[\s^2^(Fo^2^)+(0.0266P)^2^+5.2612P] where P=(Fo^2^+2Fc^2^)/3'
_refine_ls_weighting_scheme calc
_refine_ls_wR_factor_gt 0.0964
_refine_ls_wR_factor_ref 0.1079
_reflns_number_gt 7790
_reflns_number_total 11247
_reflns_threshold_expression >2sigma(I)
_cod_data_source_file ic0258072-3_s1_5.cif
_cod_data_source_block usu034
_cod_depositor_comments
;
The following automatic conversions were performed:

'_exptl_absorpt_correction_type' value 'Multi-scan' changed to
'multi-scan' according to the built-in table from CIF Core dictionary
named 'cif_core.dic' version 2.4.1 from 2010-06-29.

Automatic conversion script
Id: cif_fix_values 1646 2011-03-28 12:23:43Z adriana 
;
_cod_original_sg_symbol_H-M 'P 21/c'
_cod_database_code 4319031

loop_
_symmetry_equiv_pos_as_xyz
'x, y, z'
'-x, y+1/2, -z+1/2'
'-x, -y, -z'
'x, -y-1/2, z-1/2'

loop_
_atom_site_label
_atom_site_type_symbol
_atom_site_fract_x
_atom_site_fract_y
_atom_site_fract_z
_atom_site_U_iso_or_equiv
_atom_site_adp_type
_atom_site_occupancy
_atom_site_symmetry_multiplicity
_atom_site_calc_flag
_atom_site_refinement_flags
_atom_site_disorder_assembly
_atom_site_disorder_group
Zn1 Zn 0.43259(3) 0.116361(11) 0.14431(2) 0.03068(10) Uani 1 1 d . . .
Zn2 Zn 0.77082(3) 0.118643(11) 0.42951(2) 0.03005(10) Uani 1 1 d . . .
Cl1 Cl 0.34176(7) 0.05324(3) 0.68311(6) 0.0402(2) Uani 1 1 d . . .
Cl2 Cl 0.87576(9) 0.05324(4) 0.88856(7) 0.0581(3) Uani 1 1 d . . .
S1 S 0.27587(7) 0.13643(3) -0.01793(6) 0.0392(2) Uani 1 1 d . . .
S2 S 0.60592(8) 0.10198(4) 0.07503(7) 0.0515(3) Uani 1 1 d . . .
S3 S 0.59748(8) 0.11692(3) 0.50776(6) 0.0471(2) Uani 1 1 d . . .
S4 S 0.93351(7) 0.14244(3) 0.58320(6) 0.0395(2) Uani 1 1 d . . .
O1 O 0.60171(17) 0.11081(6) 0.29035(14) 0.0298(5) Uani 1 1 d . . .
O2 O 0.52024(18) 0.16471(6) 0.21160(15) 0.0328(5) Uani 1 1 d . . .
O3 O 0.69646(17) 0.16571(6) 0.34524(15) 0.0302(5) Uani 1 1 d . . .
O4 O 0.3918(3) 0.09079(9) 0.7021(2) 0.0785(10) Uani 1 1 d . . .
O5 O 0.2148(2) 0.05575(9) 0.6285(2) 0.0616(8) Uani 1 1 d . . .
O6 O 0.3613(3) 0.03334(9) 0.77860(19) 0.0692(9) Uani 1 1 d . . .
O7 O 0.3967(3) 0.03159(10) 0.6218(2) 0.0712(9) Uani 1 1 d . . .
O8 O 0.9801(8) 0.0605(4) 0.9671(6) 0.101(4) Uani 0.611(16) 1 d P A 1
O9 O 0.8262(11) 0.0920(3) 0.8565(12) 0.120(4) Uani 0.611(16) 1 d P A 1
O10 O 0.7900(5) 0.0382(2) 0.9385(5) 0.062(2) Uani 0.611(16) 1 d P A 1
O11 O 0.8739(14) 0.0333(3) 0.8055(6) 0.116(4) Uani 0.611(16) 1 d P A 1
O8' O 0.952(2) 0.0768(7) 0.9498(19) 0.143(10) Uani 0.389(16) 1 d P A 2
O9' O 0.7839(14) 0.0657(10) 0.8124(9) 0.168(13) Uani 0.389(16) 1 d P A 2
O10' O 0.859(3) 0.0192(6) 0.9364(11) 0.157(10) Uani 0.389(16) 1 d P A 2
O11' O 0.9622(15) 0.0377(4) 0.8271(10) 0.087(4) Uani 0.389(16) 1 d P A 2
N1 N 0.3777(2) 0.05878(8) 0.09877(18) 0.0325(6) Uani 1 1 d . . .
N2 N 0.3388(2) 0.10413(8) 0.24878(17) 0.0302(6) Uani 1 1 d . . .
N3 N 0.3279(3) 0.16601(10) 0.3040(2) 0.0461(8) Uani 1 1 d . . .
H3 H 0.374(3) 0.1725(11) 0.277(3) 0.047(12) Uiso 1 1 d . . .
N4 N 0.8101(2) 0.06283(8) 0.49554(18) 0.0341(6) Uani 1 1 d . . .
N5 N 0.8618(2) 0.09559(8) 0.33161(17) 0.0287(6) Uani 1 1 d . . .
N6 N 0.8931(3) 0.15268(9) 0.2594(2) 0.0370(7) Uani 1 1 d . . .
H6 H 0.845(3) 0.1624(11) 0.282(3) 0.047(12) Uiso 1 1 d . . .
C1 C 0.0418(4) 0.16387(14) -0.0760(3) 0.0686(13) Uani 1 1 d . . .
H1A H 0.066 0.1861 -0.1083 0.103 Uiso 1 1 calc R . .
H1B H -0.0265 0.1709 -0.0535 0.103 Uiso 1 1 calc R . .
H1C H 0.0179 0.1429 -0.1263 0.103 Uiso 1 1 calc R . .
C2 C 0.1464(3) 0.15125(12) 0.0165(3) 0.0505(10) Uani 1 1 d . . .
H2A H 0.1202 0.1297 0.0509 0.061 Uiso 1 1 calc R . .
H2B H 0.1705 0.1726 0.0668 0.061 Uiso 1 1 calc R . .
C3 C 0.2348(3) 0.08809(10) -0.0629(2) 0.0380(8) Uani 1 1 d . . .
H3A H 0.149 0.0878 -0.108 0.046 Uiso 1 1 calc R . .
H3B H 0.2842 0.0801 -0.1057 0.046 Uiso 1 1 calc R . .
C4 C 0.2518(3) 0.05899(10) 0.0235(2) 0.0368(8) Uani 1 1 d . . .
H4A H 0.1949 0.0649 0.0611 0.044 Uiso 1 1 calc R . .
H4B H 0.232 0.0331 -0.0074 0.044 Uiso 1 1 calc R . .
C5 C 0.5665(4) 0.10400(15) -0.0653(3) 0.0682(14) Uani 1 1 d . . .
H5A H 0.6251 0.0888 -0.0871 0.082 Uiso 1 1 calc R . .
H5B H 0.4849 0.093 -0.0987 0.082 Uiso 1 1 calc R . .
C6 C 0.5683(6) 0.14485(19) -0.0987(4) 0.112(2) Uani 1 1 d . . .
H6A H 0.5205 0.1606 -0.0674 0.168 Uiso 1 1 calc R . .
H6B H 0.5337 0.1465 -0.1745 0.168 Uiso 1 1 calc R . .
H6C H 0.6519 0.1542 -0.076 0.168 Uiso 1 1 calc R . .
C7 C 0.5899(3) 0.05215(13) 0.0980(3) 0.0554(12) Uani 1 1 d . . .
H7A H 0.64 0.0372 0.0658 0.066 Uiso 1 1 calc R . .
H7B H 0.6218 0.0474 0.1738 0.066 Uiso 1 1 calc R . .
C8 C 0.4602(3) 0.03746(12) 0.0558(3) 0.0456(9) Uani 1 1 d . . .
H8A H 0.4304 0.0398 -0.0208 0.055 Uiso 1 1 calc R . .
H8B H 0.4591 0.01 0.0732 0.055 Uiso 1 1 calc R . .
C9 C 0.3764(3) 0.04057(10) 0.1962(2) 0.0379(8) Uani 1 1 d . . .
H9A H 0.4603 0.0342 0.2396 0.045 Uiso 1 1 calc R . .
H9B H 0.3297 0.0164 0.1795 0.045 Uiso 1 1 calc R . .
C10 C 0.3213(3) 0.06630(10) 0.2564(2) 0.0344(8) Uani 1 1 d . . .
C11 C 0.2648(3) 0.05120(13) 0.3206(3) 0.0501(10) Uani 1 1 d . . .
H11 H 0.2519 0.0244 0.3225 0.06 Uiso 1 1 calc R . .
C12 C 0.2272(3) 0.07586(15) 0.3821(3) 0.0606(13) Uani 1 1 d . . .
H12 H 0.1873 0.0661 0.427 0.073 Uiso 1 1 calc R . .
C13 C 0.2466(3) 0.11415(14) 0.3790(3) 0.0536(11) Uani 1 1 d . . .
H13 H 0.2217 0.1312 0.4223 0.064 Uiso 1 1 calc R . .
C14 C 0.3046(3) 0.12841(11) 0.3105(2) 0.0362(8) Uani 1 1 d . . .
C15 C 0.3151(4) 0.19335(14) 0.3805(4) 0.0713(14) Uani 1 1 d . . .
H15A H 0.3564 0.1829 0.4508 0.086 Uiso 1 1 calc R . .
H15B H 0.2282 0.1959 0.3717 0.086 Uiso 1 1 calc R . .
C16 C 0.3658(4) 0.23267(15) 0.3737(5) 0.0846(17) Uani 1 1 d . . .
C17 C 0.5014(4) 0.23191(14) 0.3977(4) 0.0755(14) Uani 1 1 d . . .
H17A H 0.5402 0.2202 0.466 0.113 Uiso 1 1 calc R . .
H17B H 0.5313 0.2581 0.3979 0.113 Uiso 1 1 calc R . .
H17C H 0.5206 0.2169 0.3446 0.113 Uiso 1 1 calc R . .
C18 C 0.3382(7) 0.2576(2) 0.4569(8) 0.195(5) Uani 1 1 d . . .
H18A H 0.253 0.2546 0.4508 0.293 Uiso 1 1 calc R . .
H18B H 0.3545 0.2846 0.4464 0.293 Uiso 1 1 calc R . .
H18C H 0.3897 0.2495 0.5262 0.293 Uiso 1 1 calc R . .
C19 C 0.3081(6) 0.24902(19) 0.2670(7) 0.170(4) Uani 1 1 d . . .
H19A H 0.3432 0.2369 0.2189 0.255 Uiso 1 1 calc R . .
H19B H 0.3226 0.2767 0.2687 0.255 Uiso 1 1 calc R . .
H19C H 0.2208 0.2441 0.2437 0.255 Uiso 1 1 calc R . .
C20 C 0.6534(6) 0.16790(18) 0.6670(4) 0.0989(19) Uani 1 1 d . . .
H20A H 0.711 0.1784 0.6359 0.148 Uiso 1 1 calc R . .
H20B H 0.6836 0.1724 0.7421 0.148 Uiso 1 1 calc R . .
H20C H 0.5748 0.1805 0.6365 0.148 Uiso 1 1 calc R . .
C21 C 0.6393(4) 0.12582(14) 0.6464(3) 0.0622(12) Uani 1 1 d . . .
H21A H 0.576 0.1156 0.6723 0.075 Uiso 1 1 calc R . .
H21B H 0.7163 0.1126 0.6835 0.075 Uiso 1 1 calc R . .
C22 C 0.5992(3) 0.06541(12) 0.5026(3) 0.0496(10) Uani 1 1 d . . .
H22A H 0.5485 0.0552 0.5419 0.06 Uiso 1 1 calc R . .
H22B H 0.5623 0.0572 0.4295 0.06 Uiso 1 1 calc R . .
C23 C 0.7252(3) 0.04803(11) 0.5466(2) 0.0441(9) Uani 1 1 d . . .
H23A H 0.7585 0.0536 0.6219 0.053 Uiso 1 1 calc R . .
H23B H 0.719 0.0199 0.5381 0.053 Uiso 1 1 calc R . .
C24 C 1.1723(4) 0.16263(16) 0.6251(4) 0.0792(15) Uani 1 1 d . . .
H24A H 1.1533 0.1869 0.6521 0.119 Uiso 1 1 calc R . .
H24B H 1.2383 0.1666 0.5972 0.119 Uiso 1 1 calc R . .
H24C H 1.197 0.1437 0.6813 0.119 Uiso 1 1 calc R . .
C25 C 1.0634(3) 0.14848(13) 0.5412(3) 0.0528(10) Uani 1 1 d . . .
H25A H 1.0826 0.1236 0.5156 0.063 Uiso 1 1 calc R . .
H25B H 1.0426 0.1668 0.4826 0.063 Uiso 1 1 calc R . .
C26 C 0.9625(3) 0.09580(12) 0.6449(2) 0.0454(9) Uani 1 1 d . . .
H26A H 1.0483 0.0946 0.6899 0.054 Uiso 1 1 calc R . .
H26B H 0.9121 0.0929 0.69 0.054 Uiso 1 1 calc R . .
C27 C 0.9366(3) 0.06249(11) 0.5691(2) 0.0421(9) Uani 1 1 d . . .
H27A H 0.9931 0.0636 0.5291 0.051 Uiso 1 1 calc R . .
H27B H 0.9513 0.0381 0.6085 0.051 Uiso 1 1 calc R . .
C28 C 0.8038(3) 0.03852(10) 0.4045(2) 0.0377(8) Uani 1 1 d . . .
H28A H 0.7179 0.0331 0.3648 0.045 Uiso 1 1 calc R . .
H28B H 0.8445 0.0138 0.4295 0.045 Uiso 1 1 calc R . .
C29 C 0.8621(3) 0.05707(10) 0.3333(2) 0.0316(7) Uani 1 1 d . . .
C30 C 0.9046(3) 0.03505(11) 0.2693(2) 0.0398(8) Uani 1 1 d . . .
H30 H 0.9048 0.0079 0.2732 0.048 Uiso 1 1 calc R . .
C31 C 0.9472(3) 0.05383(12) 0.1985(2) 0.0423(9) Uani 1 1 d . . .
H31 H 0.9777 0.0395 0.1536 0.051 Uiso 1 1 calc R . .
C32 C 0.9452(3) 0.09281(12) 0.1937(2) 0.0404(8) Uani 1 1 d . . .
H32 H 0.9739 0.1056 0.1451 0.048 Uiso 1 1 calc R . .
C33 C 0.9005(3) 0.11415(11) 0.2610(2) 0.0329(7) Uani 1 1 d . . .
C34 C 0.9180(3) 0.17570(11) 0.1798(3) 0.0485(10) Uani 1 1 d . . .
H34A H 0.8765 0.164 0.111 0.058 Uiso 1 1 calc R . .
H34B H 1.006 0.1752 0.1918 0.058 Uiso 1 1 calc R . .
C35 C 0.8774(3) 0.21711(12) 0.1779(3) 0.0514(10) Uani 1 1 d . . .
C36 C 0.9315(4) 0.23568(14) 0.2843(4) 0.0792(15) Uani 1 1 d . . .
H36A H 0.8997 0.223 0.3338 0.119 Uiso 1 1 calc R . .
H36B H 0.91 0.2629 0.2795 0.119 Uiso 1 1 calc R . .
H36C H 1.0198 0.2331 0.308 0.119 Uiso 1 1 calc R . .
C37 C 0.9208(5) 0.23854(16) 0.0989(4) 0.0991(19) Uani 1 1 d . . .
H37A H 1.0087 0.2359 0.118 0.149 Uiso 1 1 calc R . .
H37B H 0.8999 0.2657 0.0987 0.149 Uiso 1 1 calc R . .
H37C H 0.8815 0.2277 0.0296 0.149 Uiso 1 1 calc R . .
C38 C 0.7399(4) 0.21967(14) 0.1435(3) 0.0672(12) Uani 1 1 d . . .
H38A H 0.7048 0.2077 0.0752 0.101 Uiso 1 1 calc R . .
H38B H 0.7154 0.2466 0.1393 0.101 Uiso 1 1 calc R . .
H38C H 0.7111 0.2064 0.194 0.101 Uiso 1 1 calc R . .
C39 C 0.6059(3) 0.14736(10) 0.2824(2) 0.0279(7) Uani 1 1 d . . .

loop_
_atom_site_aniso_label
_atom_site_aniso_U_11
_atom_site_aniso_U_22
_atom_site_aniso_U_33
_atom_site_aniso_U_23
_atom_site_aniso_U_13
_atom_site_aniso_U_12
Zn1 0.02786(19) 0.0348(2) 0.02612(17) -0.00103(16) 0.00464(14) -0.00286(16)
Zn2 0.02795(19) 0.0346(2) 0.02443(17) 0.00080(16) 0.00448(14) 0.00108(16)
Cl1 0.0382(5) 0.0454(6) 0.0331(4) -0.0028(4) 0.0065(3) -0.0081(4)
Cl2 0.0573(6) 0.0656(8) 0.0380(5) 0.0130(5) -0.0018(5) -0.0175(5)
S1 0.0347(4) 0.0452(6) 0.0326(4) 0.0106(4) 0.0042(3) -0.0039(4)
S2 0.0300(5) 0.0875(9) 0.0368(4) -0.0261(5) 0.0109(4) -0.0093(5)
S3 0.0370(5) 0.0732(8) 0.0334(4) 0.0062(5) 0.0145(4) 0.0013(5)
S4 0.0348(5) 0.0483(6) 0.0315(4) -0.0090(4) 0.0058(3) -0.0036(4)
O1 0.0300(11) 0.0281(14) 0.0277(10) -0.0003(9) 0.0049(9) 0.0004(9)
O2 0.0286(11) 0.0315(14) 0.0317(11) 0.0062(10) 0.0014(9) -0.0004(9)
O3 0.0257(11) 0.0309(14) 0.0294(10) -0.0032(9) 0.0028(9) -0.0034(9)
O4 0.082(2) 0.053(2) 0.083(2) -0.0055(17) 0.0041(17) -0.0303(17)
O5 0.0350(14) 0.064(2) 0.0747(18) -0.0055(16) 0.0033(13) -0.0002(13)
O6 0.093(2) 0.076(2) 0.0361(14) 0.0084(14) 0.0183(14) 0.0005(18)
O7 0.0651(18) 0.092(3) 0.0695(18) -0.0143(17) 0.0404(15) -0.0046(17)
O8 0.031(3) 0.219(13) 0.040(3) 0.016(5) -0.007(3) -0.011(5)
O9 0.122(8) 0.078(7) 0.152(10) 0.062(6) 0.033(7) 0.001(5)
O10 0.056(4) 0.059(5) 0.075(3) 0.004(3) 0.028(3) -0.021(3)
O11 0.173(12) 0.130(7) 0.053(4) -0.034(4) 0.049(6) -0.045(7)
O8' 0.17(2) 0.126(15) 0.19(2) -0.117(14) 0.122(16) -0.128(15)
O9' 0.084(10) 0.37(4) 0.044(6) 0.065(11) 0.007(6) 0.111(15)
O10' 0.27(2) 0.103(15) 0.106(9) 0.019(9) 0.072(13) -0.078(16)
O11' 0.101(10) 0.068(8) 0.092(7) -0.013(6) 0.030(7) 0.002(7)
N1 0.0299(14) 0.0353(18) 0.0264(12) -0.0019(12) 0.0013(11) 0.0041(12)
N2 0.0263(13) 0.0358(17) 0.0242(12) -0.0013(12) 0.0029(10) 0.0002(11)
N3 0.0401(18) 0.047(2) 0.0517(19) -0.0151(16) 0.0156(16) 0.0001(15)
N4 0.0340(14) 0.0380(19) 0.0245(12) 0.0039(12) 0.0019(11) -0.0039(12)
N5 0.0255(13) 0.0326(17) 0.0245(12) -0.0007(11) 0.0038(10) 0.0037(11)
N6 0.0390(16) 0.036(2) 0.0388(15) 0.0029(13) 0.0168(13) 0.0004(13)
C1 0.048(2) 0.068(4) 0.076(3) 0.012(2) 0.003(2) 0.013(2)
C2 0.047(2) 0.048(3) 0.051(2) -0.0030(19) 0.0090(18) 0.0077(18)
C3 0.0323(17) 0.050(2) 0.0263(15) -0.0009(15) 0.0026(14) 0.0016(15)
C4 0.0298(17) 0.041(2) 0.0318(16) -0.0051(15) -0.0006(14) -0.0021(15)
C5 0.061(3) 0.109(4) 0.040(2) -0.027(2) 0.0245(19) -0.027(3)
C6 0.158(6) 0.135(6) 0.057(3) -0.023(3) 0.056(3) -0.081(5)
C7 0.035(2) 0.080(3) 0.0415(19) -0.025(2) -0.0001(16) 0.0161(19)
C8 0.042(2) 0.049(3) 0.0355(17) -0.0144(17) -0.0004(15) 0.0100(17)
C9 0.042(2) 0.028(2) 0.0340(17) 0.0034(15) 0.0003(15) -0.0023(15)
C10 0.0303(17) 0.037(2) 0.0282(15) 0.0071(15) -0.0002(13) -0.0030(14)
C11 0.048(2) 0.056(3) 0.042(2) 0.0141(19) 0.0089(17) -0.0110(19)
C12 0.045(2) 0.097(4) 0.041(2) 0.010(2) 0.0148(18) -0.018(2)
C13 0.0346(19) 0.087(4) 0.042(2) -0.017(2) 0.0167(16) -0.009(2)
C14 0.0248(16) 0.049(3) 0.0316(16) -0.0073(16) 0.0055(13) -0.0023(15)
C15 0.057(3) 0.066(4) 0.094(3) -0.038(3) 0.029(2) 0.006(2)
C16 0.060(3) 0.051(3) 0.135(5) -0.034(3) 0.022(3) 0.015(2)
C17 0.056(3) 0.064(4) 0.094(3) -0.032(3) 0.007(2) -0.003(2)
C18 0.168(7) 0.116(7) 0.350(13) -0.153(8) 0.151(8) -0.027(5)
C19 0.104(5) 0.073(5) 0.253(9) 0.069(6) -0.048(6) -0.002(4)
C20 0.143(5) 0.100(5) 0.075(3) -0.021(3) 0.064(3) -0.023(4)
C21 0.068(3) 0.086(4) 0.040(2) -0.001(2) 0.0276(19) -0.011(2)
C22 0.041(2) 0.075(3) 0.0312(17) 0.0044(18) 0.0105(16) -0.0177(19)
C23 0.052(2) 0.048(3) 0.0307(16) 0.0081(16) 0.0110(16) -0.0145(18)
C24 0.046(2) 0.095(4) 0.092(3) -0.030(3) 0.017(2) -0.025(2)
C25 0.046(2) 0.065(3) 0.049(2) -0.009(2) 0.0177(18) -0.018(2)
C26 0.040(2) 0.060(3) 0.0291(16) 0.0013(17) 0.0020(15) -0.0050(18)
C27 0.0367(19) 0.045(3) 0.0345(17) 0.0078(16) -0.0010(15) 0.0022(16)
C28 0.0419(19) 0.030(2) 0.0337(17) 0.0005(15) 0.0032(15) 0.0001(15)
C29 0.0261(16) 0.035(2) 0.0258(15) -0.0007(14) -0.0019(13) 0.0009(14)
C30 0.0406(19) 0.034(2) 0.0349(17) -0.0048(16) -0.0002(15) 0.0070(15)
C31 0.0362(19) 0.052(3) 0.0339(17) -0.0086(17) 0.0057(15) 0.0121(17)
C32 0.0361(18) 0.053(3) 0.0316(16) -0.0013(17) 0.0107(14) 0.0010(17)
C33 0.0249(15) 0.042(2) 0.0269(15) -0.0022(15) 0.0022(12) -0.0002(14)
C34 0.058(2) 0.044(3) 0.049(2) 0.0072(18) 0.0252(19) -0.0060(19)
C35 0.057(2) 0.040(3) 0.059(2) 0.0060(19) 0.0213(19) -0.0095(19)
C36 0.081(3) 0.051(3) 0.091(3) -0.018(3) 0.009(3) -0.012(2)
C37 0.127(5) 0.065(4) 0.132(5) 0.035(3) 0.078(4) -0.002(3)
C38 0.060(3) 0.058(3) 0.073(3) 0.019(2) 0.008(2) 0.003(2)
C39 0.0242(15) 0.036(2) 0.0247(14) -0.0019(14) 0.0092(12) 0.0011(14)

loop_
_atom_type_symbol
_atom_type_description
_atom_type_scat_dispersion_real
_atom_type_scat_dispersion_imag
_atom_type_scat_source
C C 0.0033 0.0016 'International Tables Vol C Tables 4.2.6.8 and 6.1.1.4'
H H 0 0 'International Tables Vol C Tables 4.2.6.8 and 6.1.1.4'
N N 0.0061 0.0033 'International Tables Vol C Tables 4.2.6.8 and 6.1.1.4'
O O 0.0106 0.006 'International Tables Vol C Tables 4.2.6.8 and 6.1.1.4'
S S 0.1246 0.1234 'International Tables Vol C Tables 4.2.6.8 and 6.1.1.4'
Cl Cl 0.1484 0.1585 'International Tables Vol C Tables 4.2.6.8 and 6.1.1.4'
Zn Zn 0.2839 1.4301 'International Tables Vol C Tables 4.2.6.8 and 6.1.1.4'

loop_
_geom_angle_atom_site_label_1
_geom_angle_atom_site_label_2
_geom_angle_atom_site_label_3
_geom_angle
_geom_angle_site_symmetry_1
_geom_angle_site_symmetry_3
_geom_angle_publ_flag
O2 Zn1 N2 99.27(9) . . ?
O2 Zn1 N1 166.18(9) . . ?
N2 Zn1 N1 80.37(10) . . ?
O2 Zn1 O1 61.20(8) . . ?
N2 Zn1 O1 83.68(8) . . ?
N1 Zn1 O1 105.16(8) . . ?
O2 Zn1 S1 106.52(6) . . ?
N2 Zn1 S1 105.36(7) . . ?
N1 Zn1 S1 86.76(7) . . ?
O1 Zn1 S1 166.29(6) . . ?
O2 Zn1 C39 30.74(9) . . ?
N2 Zn1 C39 93.03(9) . . ?
N1 Zn1 C39 135.52(10) . . ?
O1 Zn1 C39 30.52(8) . . ?
S1 Zn1 C39 136.70(8) . . ?
O2 Zn1 S2 89.19(6) . . ?
N2 Zn1 S2 149.84(8) . . ?
N1 Zn1 S2 84.69(7) . . ?
O1 Zn1 S2 75.14(5) . . ?
S1 Zn1 S2 99.74(3) . . ?
C39 Zn1 S2 79.55(7) . . ?
O3 Zn2 N5 99.23(9) . . ?
O3 Zn2 N4 166.31(9) . . ?
N5 Zn2 N4 80.65(10) . . ?
O3 Zn2 O1 61.97(8) . . ?
N5 Zn2 O1 84.76(8) . . ?
N4 Zn2 O1 104.51(9) . . ?
O3 Zn2 S4 105.94(6) . . ?
N5 Zn2 S4 104.79(7) . . ?
N4 Zn2 S4 87.19(7) . . ?
O1 Zn2 S4 166.13(6) . . ?
O3 Zn2 C39 31.15(9) . . ?
N5 Zn2 C39 93.56(9) . . ?
N4 Zn2 C39 135.23(10) . . ?
O1 Zn2 C39 30.87(9) . . ?
S4 Zn2 C39 136.47(8) . . ?
O3 Zn2 S3 90.28(6) . . ?
N5 Zn2 S3 151.22(8) . . ?
N4 Zn2 S3 83.85(7) . . ?
O1 Zn2 S3 75.84(5) . . ?
S4 Zn2 S3 98.47(3) . . ?
C39 Zn2 S3 80.64(7) . . ?
O4 Cl1 O6 110.53(18) . . ?
O4 Cl1 O5 109.46(19) . . ?
O6 Cl1 O5 109.19(18) . . ?
O4 Cl1 O7 110.7(2) . . ?
O6 Cl1 O7 108.14(19) . . ?
O5 Cl1 O7 108.76(17) . . ?
O8' Cl2 O9' 120.9(15) . . ?
O8' Cl2 O11 134.3(10) . . ?
O9' Cl2 O11 73.6(9) . . ?
O8' Cl2 O8 28.8(14) . . ?
O9' Cl2 O8 149.4(15) . . ?
O11 Cl2 O8 121.9(8) . . ?
O8' Cl2 O10' 114.3(13) . . ?
O9' Cl2 O10' 116.7(13) . . ?
O11 Cl2 O10' 89.3(9) . . ?
O8 Cl2 O10' 91.1(9) . . ?
O8' Cl2 O9 74.3(12) . . ?
O9' Cl2 O9 46.9(12) . . ?
O11 Cl2 O9 109.6(6) . . ?
O8 Cl2 O9 103.0(6) . . ?
O10' Cl2 O9 144.2(15) . . ?
O8' Cl2 O10 110.8(9) . . ?
O9' Cl2 O10 88.8(9) . . ?
O11 Cl2 O10 112.7(5) . . ?
O8 Cl2 O10 105.8(5) . . ?
O10' Cl2 O10 42.6(12) . . ?
O9 Cl2 O10 101.5(5) . . ?
O8' Cl2 O11' 97.6(10) . . ?
O9' Cl2 O11' 101.2(7) . . ?
O11 Cl2 O11' 37.8(4) . . ?
O8 Cl2 O11' 85.2(7) . . ?
O10' Cl2 O11' 99.6(12) . . ?
O9 Cl2 O11' 114.0(7) . . ?
O10 Cl2 O11' 139.4(5) . . ?
C3 S1 C2 101.78(18) . . ?
C3 S1 Zn1 94.27(10) . . ?
C2 S1 Zn1 106.67(12) . . ?
C7 S2 C5 102.6(2) . . ?
C7 S2 Zn1 89.03(12) . . ?
C5 S2 Zn1 115.35(15) . . ?
C22 S3 C21 102.0(2) . . ?
C22 S3 Zn2 89.23(11) . . ?
C21 S3 Zn2 116.70(14) . . ?
C25 S4 C26 101.82(19) . . ?
C25 S4 Zn2 105.27(12) . . ?
C26 S4 Zn2 93.73(11) . . ?
C39 O1 Zn2 84.46(16) . . ?
C39 O1 Zn1 83.63(16) . . ?
Zn2 O1 Zn1 168.07(11) . . ?
C39 O2 Zn1 95.69(19) . . ?
C39 O3 Zn2 94.48(19) . . ?
C9 N1 C8 110.0(3) . . ?
C9 N1 C4 108.5(2) . . ?
C8 N1 C4 110.8(2) . . ?
C9 N1 Zn1 103.58(19) . . ?
C8 N1 Zn1 114.3(2) . . ?
C4 N1 Zn1 109.2(2) . . ?
C10 N2 C14 118.9(3) . . ?
C10 N2 Zn1 112.2(2) . . ?
C14 N2 Zn1 128.7(2) . . ?
C14 N3 C15 121.1(4) . . ?
C14 N3 H3 120(3) . . ?
C15 N3 H3 114(3) . . ?
C23 N4 C28 109.9(3) . . ?
C23 N4 C27 110.7(2) . . ?
C28 N4 C27 108.7(3) . . ?
C23 N4 Zn2 115.6(2) . . ?
C28 N4 Zn2 102.97(18) . . ?
C27 N4 Zn2 108.6(2) . . ?
C29 N5 C33 119.3(3) . . ?
C29 N5 Zn2 111.5(2) . . ?
C33 N5 Zn2 128.5(2) . . ?
C33 N6 C34 122.3(3) . . ?
C33 N6 H6 117(3) . . ?
C34 N6 H6 114(3) . . ?
C2 C1 H1A 109.5 . . ?
C2 C1 H1B 109.5 . . ?
H1A C1 H1B 109.5 . . ?
C2 C1 H1C 109.5 . . ?
H1A C1 H1C 109.5 . . ?
H1B C1 H1C 109.5 . . ?
C1 C2 S1 112.7(3) . . ?
C1 C2 H2A 109 . . ?
S1 C2 H2A 109 . . ?
C1 C2 H2B 109 . . ?
S1 C2 H2B 109 . . ?
H2A C2 H2B 107.8 . . ?
C4 C3 S1 114.2(2) . . ?
C4 C3 H3A 108.7 . . ?
S1 C3 H3A 108.7 . . ?
C4 C3 H3B 108.7 . . ?
S1 C3 H3B 108.7 . . ?
H3A C3 H3B 107.6 . . ?
N1 C4 C3 112.5(3) . . ?
N1 C4 H4A 109.1 . . ?
C3 C4 H4A 109.1 . . ?
N1 C4 H4B 109.1 . . ?
C3 C4 H4B 109.1 . . ?
H4A C4 H4B 107.8 . . ?
C6 C5 S2 109.5(3) . . ?
C6 C5 H5A 109.8 . . ?
S2 C5 H5A 109.8 . . ?
C6 C5 H5B 109.8 . . ?
S2 C5 H5B 109.8 . . ?
H5A C5 H5B 108.2 . . ?
C5 C6 H6A 109.5 . . ?
C5 C6 H6B 109.5 . . ?
H6A C6 H6B 109.5 . . ?
C5 C6 H6C 109.5 . . ?
H6A C6 H6C 109.5 . . ?
H6B C6 H6C 109.5 . . ?
C8 C7 S2 114.3(3) . . ?
C8 C7 H7A 108.7 . . ?
S2 C7 H7A 108.7 . . ?
C8 C7 H7B 108.7 . . ?
S2 C7 H7B 108.7 . . ?
H7A C7 H7B 107.6 . . ?
N1 C8 C7 112.4(3) . . ?
N1 C8 H8A 109.1 . . ?
C7 C8 H8A 109.1 . . ?
N1 C8 H8B 109.1 . . ?
C7 C8 H8B 109.1 . . ?
H8A C8 H8B 107.9 . . ?
N1 C9 C10 111.8(3) . . ?
N1 C9 H9A 109.3 . . ?
C10 C9 H9A 109.3 . . ?
N1 C9 H9B 109.3 . . ?
C10 C9 H9B 109.3 . . ?
H9A C9 H9B 107.9 . . ?
N2 C10 C11 123.2(3) . . ?
N2 C10 C9 116.0(3) . . ?
C11 C10 C9 120.6(4) . . ?
C10 C11 C12 118.2(4) . . ?
C10 C11 H11 120.9 . . ?
C12 C11 H11 120.9 . . ?
C13 C12 C11 120.4(4) . . ?
C13 C12 H12 119.8 . . ?
C11 C12 H12 119.8 . . ?
C12 C13 C14 119.2(4) . . ?
C12 C13 H13 120.4 . . ?
C14 C13 H13 120.4 . . ?
N2 C14 N3 117.5(3) . . ?
N2 C14 C13 120.0(4) . . ?
N3 C14 C13 122.5(4) . . ?
N3 C15 C16 114.4(4) . . ?
N3 C15 H15A 108.7 . . ?
C16 C15 H15A 108.6 . . ?
N3 C15 H15B 108.6 . . ?
C16 C15 H15B 108.7 . . ?
H15A C15 H15B 107.6 . . ?
C19 C16 C15 110.2(5) . . ?
C19 C16 C17 108.5(5) . . ?
C15 C16 C17 112.1(4) . . ?
C19 C16 C18 111.3(6) . . ?
C15 C16 C18 106.5(5) . . ?
C17 C16 C18 108.2(5) . . ?
C16 C17 H17A 109.5 . . ?
C16 C17 H17B 109.5 . . ?
H17A C17 H17B 109.5 . . ?
C16 C17 H17C 109.5 . . ?
H17A C17 H17C 109.5 . . ?
H17B C17 H17C 109.5 . . ?
C16 C18 H18A 109.5 . . ?
C16 C18 H18B 109.5 . . ?
H18A C18 H18B 109.5 . . ?
C16 C18 H18C 109.5 . . ?
H18A C18 H18C 109.5 . . ?
H18B C18 H18C 109.5 . . ?
C16 C19 H19A 109.5 . . ?
C16 C19 H19B 109.5 . . ?
H19A C19 H19B 109.5 . . ?
C16 C19 H19C 109.5 . . ?
H19A C19 H19C 109.5 . . ?
H19B C19 H19C 109.5 . . ?
C21 C20 H20A 109.5 . . ?
C21 C20 H20B 109.5 . . ?
H20A C20 H20B 109.5 . . ?
C21 C20 H20C 109.5 . . ?
H20A C20 H20C 109.5 . . ?
H20B C20 H20C 109.5 . . ?
C20 C21 S3 109.8(3) . . ?
C20 C21 H21A 109.7 . . ?
S3 C21 H21A 109.7 . . ?
C20 C21 H21B 109.7 . . ?
S3 C21 H21B 109.7 . . ?
H21A C21 H21B 108.2 . . ?
C23 C22 S3 113.9(3) . . ?
C23 C22 H22A 108.8 . . ?
S3 C22 H22A 108.8 . . ?
C23 C22 H22B 108.8 . . ?
S3 C22 H22B 108.8 . . ?
H22A C22 H22B 107.7 . . ?
N4 C23 C22 113.0(3) . . ?
N4 C23 H23A 109 . . ?
C22 C23 H23A 109 . . ?
N4 C23 H23B 109 . . ?
C22 C23 H23B 109 . . ?
H23A C23 H23B 107.8 . . ?
C25 C24 H24A 109.5 . . ?
C25 C24 H24B 109.5 . . ?
H24A C24 H24B 109.5 . . ?
C25 C24 H24C 109.5 . . ?
H24A C24 H24C 109.5 . . ?
H24B C24 H24C 109.5 . . ?
C24 C25 S4 113.0(3) . . ?
C24 C25 H25A 109 . . ?
S4 C25 H25A 109 . . ?
C24 C25 H25B 109 . . ?
S4 C25 H25B 109 . . ?
H25A C25 H25B 107.8 . . ?
C27 C26 S4 114.0(2) . . ?
C27 C26 H26A 108.7 . . ?
S4 C26 H26A 108.7 . . ?
C27 C26 H26B 108.7 . . ?
S4 C26 H26B 108.7 . . ?
H26A C26 H26B 107.6 . . ?
N4 C27 C26 112.4(3) . . ?
N4 C27 H27A 109.1 . . ?
C26 C27 H27A 109.1 . . ?
N4 C27 H27B 109.1 . . ?
C26 C27 H27B 109.1 . . ?
H27A C27 H27B 107.8 . . ?
N4 C28 C29 112.8(3) . . ?
N4 C28 H28A 109 . . ?
C29 C28 H28A 109 . . ?
N4 C28 H28B 109 . . ?
C29 C28 H28B 109 . . ?
H28A C28 H28B 107.8 . . ?
N5 C29 C30 123.2(3) . . ?
N5 C29 C28 116.2(3) . . ?
C30 C29 C28 120.5(3) . . ?
C29 C30 C31 117.9(3) . . ?
C29 C30 H30 121 . . ?
C31 C30 H30 121 . . ?
C32 C31 C30 120.0(3) . . ?
C32 C31 H31 120 . . ?
C30 C31 H31 120 . . ?
C31 C32 C33 119.9(3) . . ?
C31 C32 H32 120 . . ?
C33 C32 H32 120 . . ?
N6 C33 N5 116.9(3) . . ?
N6 C33 C32 123.5(3) . . ?
N5 C33 C32 119.6(3) . . ?
N6 C34 C35 113.4(3) . . ?
N6 C34 H34A 108.9 . . ?
C35 C34 H34A 108.9 . . ?
N6 C34 H34B 108.9 . . ?
C35 C34 H34B 108.9 . . ?
H34A C34 H34B 107.7 . . ?
C34 C35 C36 111.1(3) . . ?
C34 C35 C38 110.8(3) . . ?
C36 C35 C38 109.3(4) . . ?
C34 C35 C37 107.5(3) . . ?
C36 C35 C37 109.5(4) . . ?
C38 C35 C37 108.7(4) . . ?
C35 C36 H36A 109.5 . . ?
C35 C36 H36B 109.5 . . ?
H36A C36 H36B 109.5 . . ?
C35 C36 H36C 109.5 . . ?
H36A C36 H36C 109.5 . . ?
H36B C36 H36C 109.5 . . ?
C35 C37 H37A 109.5 . . ?
C35 C37 H37B 109.5 . . ?
H37A C37 H37B 109.5 . . ?
C35 C37 H37C 109.5 . . ?
H37A C37 H37C 109.5 . . ?
H37B C37 H37C 109.5 . . ?
C35 C38 H38A 109.5 . . ?
C35 C38 H38B 109.5 . . ?
H38A C38 H38B 109.5 . . ?
C35 C38 H38C 109.5 . . ?
H38A C38 H38C 109.5 . . ?
H38B C38 H38C 109.5 . . ?
O1 C39 O2 119.2(3) . . ?
O1 C39 O3 118.9(3) . . ?
O2 C39 O3 121.9(3) . . ?
O1 C39 Zn2 64.67(15) . . ?
O2 C39 Zn2 174.9(2) . . ?
O3 C39 Zn2 54.37(14) . . ?
O1 C39 Zn1 65.85(15) . . ?
O2 C39 Zn1 53.57(14) . . ?
O3 C39 Zn1 173.6(2) . . ?
Zn2 C39 Zn1 130.51(14) . . ?

loop_
_geom_bond_atom_site_label_1
_geom_bond_atom_site_label_2
_geom_bond_distance
_geom_bond_site_symmetry_2
_geom_bond_publ_flag
Zn1 O2 2.029(2) . ?
Zn1 N2 2.115(2) . ?
Zn1 N1 2.138(3) . ?
Zn1 O1 2.3044(19) . ?
Zn1 S1 2.4620(8) . ?
Zn1 C39 2.510(3) . ?
Zn1 S2 2.5613(9) . ?
Zn2 O3 2.028(2) . ?
Zn2 N5 2.127(2) . ?
Zn2 N4 2.132(3) . ?
Zn2 O1 2.2594(19) . ?
Zn2 S4 2.4627(9) . ?
Zn2 C39 2.488(3) . ?
Zn2 S3 2.5935(9) . ?
Cl1 O4 1.424(3) . ?
Cl1 O6 1.427(3) . ?
Cl1 O5 1.428(2) . ?
Cl1 O7 1.430(3) . ?
Cl2 O8' 1.294(14) . ?
Cl2 O9' 1.297(10) . ?
Cl2 O11 1.325(7) . ?
Cl2 O8 1.355(7) . ?
Cl2 O10' 1.402(14) . ?
Cl2 O9 1.478(9) . ?
Cl2 O10 1.487(6) . ?
Cl2 O11' 1.611(13) . ?
S1 C3 1.805(4) . ?
S1 C2 1.808(4) . ?
S2 C7 1.788(5) . ?
S2 C5 1.817(4) . ?
S3 C22 1.800(4) . ?
S3 C21 1.817(4) . ?
S4 C25 1.810(3) . ?
S4 C26 1.812(4) . ?
O1 C39 1.282(4) . ?
O2 C39 1.289(3) . ?
O3 C39 1.291(3) . ?
N1 C9 1.479(4) . ?
N1 C8 1.488(4) . ?
N1 C4 1.491(4) . ?
N2 C10 1.346(4) . ?
N2 C14 1.347(4) . ?
N3 C14 1.350(5) . ?
N3 C15 1.460(5) . ?
N3 H3 0.78(4) . ?
N4 C23 1.485(4) . ?
N4 C28 1.486(4) . ?
N4 C27 1.488(4) . ?
N5 C29 1.345(4) . ?
N5 C33 1.359(4) . ?
N6 C33 1.347(4) . ?
N6 C34 1.458(4) . ?
N6 H6 0.81(4) . ?
C1 C2 1.503(5) . ?
C1 H1A 0.98 . ?
C1 H1B 0.98 . ?
C1 H1C 0.98 . ?
C2 H2A 0.99 . ?
C2 H2B 0.99 . ?
C3 C4 1.519(4) . ?
C3 H3A 0.99 . ?
C3 H3B 0.99 . ?
C4 H4A 0.99 . ?
C4 H4B 0.99 . ?
C5 C6 1.499(7) . ?
C5 H5A 0.99 . ?
C5 H5B 0.99 . ?
C6 H6A 0.98 . ?
C6 H6B 0.98 . ?
C6 H6C 0.98 . ?
C7 C8 1.524(5) . ?
C7 H7A 0.99 . ?
C7 H7B 0.99 . ?
C8 H8A 0.99 . ?
C8 H8B 0.99 . ?
C9 C10 1.502(5) . ?
C9 H9A 0.99 . ?
C9 H9B 0.99 . ?
C10 C11 1.367(4) . ?
C11 C12 1.374(6) . ?
C11 H11 0.95 . ?
C12 C13 1.359(6) . ?
C12 H12 0.95 . ?
C13 C14 1.418(5) . ?
C13 H13 0.95 . ?
C15 C16 1.511(7) . ?
C15 H15A 0.99 . ?
C15 H15B 0.99 . ?
C16 C19 1.500(8) . ?
C16 C17 1.513(6) . ?
C16 C18 1.548(7) . ?
C17 H17A 0.98 . ?
C17 H17B 0.98 . ?
C17 H17C 0.98 . ?
C18 H18A 0.98 . ?
C18 H18B 0.98 . ?
C18 H18C 0.98 . ?
C19 H19A 0.98 . ?
C19 H19B 0.98 . ?
C19 H19C 0.98 . ?
C20 C21 1.494(6) . ?
C20 H20A 0.98 . ?
C20 H20B 0.98 . ?
C20 H20C 0.98 . ?
C21 H21A 0.99 . ?
C21 H21B 0.99 . ?
C22 C23 1.523(5) . ?
C22 H22A 0.99 . ?
C22 H22B 0.99 . ?
C23 H23A 0.99 . ?
C23 H23B 0.99 . ?
C24 C25 1.488(5) . ?
C24 H24A 0.98 . ?
C24 H24B 0.98 . ?
C24 H24C 0.98 . ?
C25 H25A 0.99 . ?
C25 H25B 0.99 . ?
C26 C27 1.519(5) . ?
C26 H26A 0.99 . ?
C26 H26B 0.99 . ?
C27 H27A 0.99 . ?
C27 H27B 0.99 . ?
C28 C29 1.509(4) . ?
C28 H28A 0.99 . ?
C28 H28B 0.99 . ?
C29 C30 1.377(4) . ?
C30 C31 1.391(5) . ?
C30 H30 0.95 . ?
C31 C32 1.362(5) . ?
C31 H31 0.95 . ?
C32 C33 1.413(4) . ?
C32 H32 0.95 . ?
C34 C35 1.519(5) . ?
C34 H34A 0.99 . ?
C34 H34B 0.99 . ?
C35 C36 1.523(6) . ?
C35 C38 1.524(5) . ?
C35 C37 1.533(5) . ?
C36 H36A 0.98 . ?
C36 H36B 0.98 . ?
C36 H36C 0.98 . ?
C37 H37A 0.98 . ?
C37 H37B 0.98 . ?
C37 H37C 0.98 . ?
C38 H38A 0.98 . ?
C38 H38B 0.98 . ?
C38 H38C 0.98 . ?

loop_
_geom_hbond_atom_site_label_D
_geom_hbond_atom_site_label_H
_geom_hbond_atom_site_label_A
_geom_hbond_distance_DH
_geom_hbond_distance_HA
_geom_hbond_distance_DA
_geom_hbond_angle_DHA
_geom_hbond_site_symmetry_A
N3 H3 O2 0.78(4) 2.20(4) 2.929(4) 155(4) .
N6 H6 O3 0.81(4) 2.18(4) 2.949(4) 158(4) .

loop_
_geom_torsion_atom_site_label_1
_geom_torsion_atom_site_label_2
_geom_torsion_atom_site_label_3
_geom_torsion_atom_site_label_4
_geom_torsion
_geom_torsion_site_symmetry_1
_geom_torsion_site_symmetry_2
_geom_torsion_site_symmetry_3
_geom_torsion_site_symmetry_4
_geom_torsion_publ_flag
O2 Zn1 S1 C3 172.28(12) . . . . ?
N2 Zn1 S1 C3 -82.91(13) . . . . ?
N1 Zn1 S1 C3 -3.83(13) . . . . ?
O1 Zn1 S1 C3 147.0(3) . . . . ?
C39 Zn1 S1 C3 165.28(14) . . . . ?
S2 Zn1 S1 C3 80.21(11) . . . . ?
O2 Zn1 S1 C2 -84.07(16) . . . . ?
N2 Zn1 S1 C2 20.74(17) . . . . ?
N1 Zn1 S1 C2 99.83(16) . . . . ?
O1 Zn1 S1 C2 -109.3(3) . . . . ?
C39 Zn1 S1 C2 -91.06(17) . . . . ?
S2 Zn1 S1 C2 -176.13(15) . . . . ?
O2 Zn1 S2 C7 142.78(12) . . . . ?
N2 Zn1 S2 C7 35.54(18) . . . . ?
N1 Zn1 S2 C7 -24.82(13) . . . . ?
O1 Zn1 S2 C7 82.43(12) . . . . ?
S1 Zn1 S2 C7 -110.60(11) . . . . ?
C39 Zn1 S2 C7 113.41(13) . . . . ?
O2 Zn1 S2 C5 -113.7(2) . . . . ?
N2 Zn1 S2 C5 139.0(2) . . . . ?
N1 Zn1 S2 C5 78.7(2) . . . . ?
O1 Zn1 S2 C5 -174.1(2) . . . . ?
S1 Zn1 S2 C5 -7.11(19) . . . . ?
C39 Zn1 S2 C5 -143.1(2) . . . . ?
O3 Zn2 S3 C22 142.71(12) . . . . ?
N5 Zn2 S3 C22 32.70(18) . . . . ?
N4 Zn2 S3 C22 -24.90(13) . . . . ?
O1 Zn2 S3 C22 81.78(12) . . . . ?
S4 Zn2 S3 C22 -111.13(11) . . . . ?
C39 Zn2 S3 C22 112.95(13) . . . . ?
O3 Zn2 S3 C21 -114.20(19) . . . . ?
N5 Zn2 S3 C21 135.8(2) . . . . ?
N4 Zn2 S3 C21 78.2(2) . . . . ?
O1 Zn2 S3 C21 -175.1(2) . . . . ?
S4 Zn2 S3 C21 -8.03(19) . . . . ?
C39 Zn2 S3 C21 -144.0(2) . . . . ?
O3 Zn2 S4 C25 -83.89(17) . . . . ?
N5 Zn2 S4 C25 20.47(17) . . . . ?
N4 Zn2 S4 C25 100.02(17) . . . . ?
O1 Zn2 S4 C25 -112.0(3) . . . . ?
C39 Zn2 S4 C25 -91.33(18) . . . . ?
S3 Zn2 S4 C25 -176.63(16) . . . . ?
O3 Zn2 S4 C26 172.78(13) . . . . ?
N5 Zn2 S4 C26 -82.87(14) . . . . ?
N4 Zn2 S4 C26 -3.31(14) . . . . ?
O1 Zn2 S4 C26 144.6(3) . . . . ?
C39 Zn2 S4 C26 165.33(15) . . . . ?
S3 Zn2 S4 C26 80.04(12) . . . . ?
O3 Zn2 O1 C39 -2.59(15) . . . . ?
N5 Zn2 O1 C39 -105.96(17) . . . . ?
N4 Zn2 O1 C39 175.13(16) . . . . ?
S4 Zn2 O1 C39 28.3(3) . . . . ?
S3 Zn2 O1 C39 95.46(15) . . . . ?
O3 Zn2 O1 Zn1 1.0(4) . . . . ?
N5 Zn2 O1 Zn1 -102.3(5) . . . . ?
N4 Zn2 O1 Zn1 178.7(5) . . . . ?
S4 Zn2 O1 Zn1 31.9(7) . . . . ?
C39 Zn2 O1 Zn1 3.6(4) . . . . ?
S3 Zn2 O1 Zn1 99.1(5) . . . . ?
O2 Zn1 O1 C39 -2.79(15) . . . . ?
N2 Zn1 O1 C39 -107.02(17) . . . . ?
N1 Zn1 O1 C39 174.78(16) . . . . ?
S1 Zn1 O1 C39 25.0(3) . . . . ?
S2 Zn1 O1 C39 94.63(15) . . . . ?
O2 Zn1 O1 Zn2 -6.4(5) . . . . ?
N2 Zn1 O1 Zn2 -110.6(5) . . . . ?
N1 Zn1 O1 Zn2 171.2(5) . . . . ?
S1 Zn1 O1 Zn2 21.4(7) . . . . ?
C39 Zn1 O1 Zn2 -3.6(4) . . . . ?
S2 Zn1 O1 Zn2 91.0(5) . . . . ?
N2 Zn1 O2 C39 80.24(17) . . . . ?
N1 Zn1 O2 C39 -7.1(5) . . . . ?
O1 Zn1 O2 C39 2.78(15) . . . . ?
S1 Zn1 O2 C39 -170.60(15) . . . . ?
S2 Zn1 O2 C39 -70.67(16) . . . . ?
N5 Zn2 O3 C39 81.54(17) . . . . ?
N4 Zn2 O3 C39 -6.8(5) . . . . ?
O1 Zn2 O3 C39 2.57(15) . . . . ?
S4 Zn2 O3 C39 -170.07(15) . . . . ?
S3 Zn2 O3 C39 -71.18(15) . . . . ?
O2 Zn1 N1 C9 58.2(5) . . . . ?
N2 Zn1 N1 C9 -31.42(18) . . . . ?
O1 Zn1 N1 C9 49.27(19) . . . . ?
S1 Zn1 N1 C9 -137.60(18) . . . . ?
C39 Zn1 N1 C9 53.1(2) . . . . ?
S2 Zn1 N1 C9 122.29(18) . . . . ?
O2 Zn1 N1 C8 -61.5(5) . . . . ?
N2 Zn1 N1 C8 -151.2(2) . . . . ?
O1 Zn1 N1 C8 -70.5(2) . . . . ?
S1 Zn1 N1 C8 102.65(19) . . . . ?
C39 Zn1 N1 C8 -66.7(2) . . . . ?
S2 Zn1 N1 C8 2.54(19) . . . . ?
O2 Zn1 N1 C4 173.7(3) . . . . ?
N2 Zn1 N1 C4 84.06(19) . . . . ?
O1 Zn1 N1 C4 164.75(18) . . . . ?
S1 Zn1 N1 C4 -22.12(18) . . . . ?
C39 Zn1 N1 C4 168.53(17) . . . . ?
S2 Zn1 N1 C4 -122.23(18) . . . . ?
O2 Zn1 N2 C10 -149.50(19) . . . . ?
N1 Zn1 N2 C10 16.49(19) . . . . ?
O1 Zn1 N2 C10 -90.11(19) . . . . ?
S1 Zn1 N2 C10 100.40(19) . . . . ?
C39 Zn1 N2 C10 -119.2(2) . . . . ?
S2 Zn1 N2 C10 -44.9(3) . . . . ?
O2 Zn1 N2 C14 25.5(3) . . . . ?
N1 Zn1 N2 C14 -168.5(3) . . . . ?
O1 Zn1 N2 C14 84.9(2) . . . . ?
S1 Zn1 N2 C14 -84.6(2) . . . . ?
C39 Zn1 N2 C14 55.8(3) . . . . ?
S2 Zn1 N2 C14 130.1(2) . . . . ?
O3 Zn2 N4 C23 -61.8(5) . . . . ?
N5 Zn2 N4 C23 -152.4(2) . . . . ?
O1 Zn2 N4 C23 -70.4(2) . . . . ?
S4 Zn2 N4 C23 102.1(2) . . . . ?
C39 Zn2 N4 C23 -66.8(2) . . . . ?
S3 Zn2 N4 C23 3.2(2) . . . . ?
O3 Zn2 N4 C28 58.0(5) . . . . ?
N5 Zn2 N4 C28 -32.62(18) . . . . ?
O1 Zn2 N4 C28 49.43(19) . . . . ?
S4 Zn2 N4 C28 -138.12(18) . . . . ?
C39 Zn2 N4 C28 53.0(2) . . . . ?
S3 Zn2 N4 C28 123.05(18) . . . . ?
O3 Zn2 N4 C27 173.1(3) . . . . ?
N5 Zn2 N4 C27 82.5(2) . . . . ?
O1 Zn2 N4 C27 164.53(19) . . . . ?
S4 Zn2 N4 C27 -23.02(19) . . . . ?
C39 Zn2 N4 C27 168.08(18) . . . . ?
S3 Zn2 N4 C27 -121.86(19) . . . . ?
O3 Zn2 N5 C29 -145.76(18) . . . . ?
N4 Zn2 N5 C29 20.37(18) . . . . ?
O1 Zn2 N5 C29 -85.30(19) . . . . ?
S4 Zn2 N5 C29 104.93(18) . . . . ?
C39 Zn2 N5 C29 -114.92(19) . . . . ?
S3 Zn2 N5 C29 -37.9(3) . . . . ?
O3 Zn2 N5 C33 24.0(2) . . . . ?
N4 Zn2 N5 C33 -169.9(2) . . . . ?
O1 Zn2 N5 C33 84.5(2) . . . . ?
S4 Zn2 N5 C33 -85.3(2) . . . . ?
C39 Zn2 N5 C33 54.8(2) . . . . ?
S3 Zn2 N5 C33 131.8(2) . . . . ?
C3 S1 C2 C1 -81.0(3) . . . . ?
Zn1 S1 C2 C1 -179.2(3) . . . . ?
C2 S1 C3 C4 -77.7(3) . . . . ?
Zn1 S1 C3 C4 30.3(2) . . . . ?
C9 N1 C4 C3 160.7(3) . . . . ?
C8 N1 C4 C3 -78.4(4) . . . . ?
Zn1 N1 C4 C3 48.4(3) . . . . ?
S1 C3 C4 N1 -55.5(3) . . . . ?
C7 S2 C5 C6 176.6(3) . . . . ?
Zn1 S2 C5 C6 81.7(4) . . . . ?
C5 S2 C7 C8 -67.1(3) . . . . ?
Zn1 S2 C7 C8 48.7(2) . . . . ?
C9 N1 C8 C7 -88.8(4) . . . . ?
C4 N1 C8 C7 151.2(3) . . . . ?
Zn1 N1 C8 C7 27.2(4) . . . . ?
S2 C7 C8 N1 -57.4(4) . . . . ?
C8 N1 C9 C10 165.2(3) . . . . ?
C4 N1 C9 C10 -73.5(3) . . . . ?
Zn1 N1 C9 C10 42.5(3) . . . . ?
C14 N2 C10 C11 3.2(4) . . . . ?
Zn1 N2 C10 C11 178.7(3) . . . . ?
C14 N2 C10 C9 -172.1(3) . . . . ?
Zn1 N2 C10 C9 3.5(3) . . . . ?
N1 C9 C10 N2 -32.7(4) . . . . ?
N1 C9 C10 C11 151.9(3) . . . . ?
N2 C10 C11 C12 -1.8(5) . . . . ?
C9 C10 C11 C12 173.3(3) . . . . ?
C10 C11 C12 C13 -0.3(5) . . . . ?
C11 C12 C13 C14 0.9(6) . . . . ?
C10 N2 C14 N3 177.3(3) . . . . ?
Zn1 N2 C14 N3 2.6(4) . . . . ?
C10 N2 C14 C13 -2.5(4) . . . . ?
Zn1 N2 C14 C13 -177.2(2) . . . . ?
C15 N3 C14 N2 -168.3(3) . . . . ?
C15 N3 C14 C13 11.5(5) . . . . ?
C12 C13 C14 N2 0.5(5) . . . . ?
C12 C13 C14 N3 -179.3(3) . . . . ?
C14 N3 C15 C16 169.5(4) . . . . ?
N3 C15 C16 C19 56.6(6) . . . . ?
N3 C15 C16 C17 -64.4(6) . . . . ?
N3 C15 C16 C18 177.4(5) . . . . ?
C22 S3 C21 C20 175.0(3) . . . . ?
Zn2 S3 C21 C20 79.7(4) . . . . ?
C21 S3 C22 C23 -69.3(3) . . . . ?
Zn2 S3 C22 C23 47.8(2) . . . . ?
C28 N4 C23 C22 -89.6(4) . . . . ?
C27 N4 C23 C22 150.4(3) . . . . ?
Zn2 N4 C23 C22 26.4(4) . . . . ?
S3 C22 C23 N4 -56.1(4) . . . . ?
C26 S4 C25 C24 -82.4(4) . . . . ?
Zn2 S4 C25 C24 -179.6(3) . . . . ?
C25 S4 C26 C27 -76.3(3) . . . . ?
Zn2 S4 C26 C27 30.2(3) . . . . ?
C23 N4 C27 C26 -78.3(4) . . . . ?
C28 N4 C27 C26 161.0(3) . . . . ?
Zn2 N4 C27 C26 49.6(3) . . . . ?
S4 C26 C27 N4 -56.5(3) . . . . ?
C23 N4 C28 C29 165.3(3) . . . . ?
C27 N4 C28 C29 -73.4(3) . . . . ?
Zn2 N4 C28 C29 41.6(3) . . . . ?
C33 N5 C29 C30 2.6(4) . . . . ?
Zn2 N5 C29 C30 173.5(2) . . . . ?
C33 N5 C29 C28 -172.8(3) . . . . ?
Zn2 N5 C29 C28 -1.9(3) . . . . ?
N4 C28 C29 N5 -28.4(4) . . . . ?
N4 C28 C29 C30 156.1(3) . . . . ?
N5 C29 C30 C31 -1.0(4) . . . . ?
C28 C29 C30 C31 174.2(3) . . . . ?
C29 C30 C31 C32 -0.5(5) . . . . ?
C30 C31 C32 C33 0.4(5) . . . . ?
C34 N6 C33 N5 -172.6(3) . . . . ?
C34 N6 C33 C32 7.1(5) . . . . ?
C29 N5 C33 N6 177.0(3) . . . . ?
Zn2 N5 C33 N6 8.0(4) . . . . ?
C29 N5 C33 C32 -2.7(4) . . . . ?
Zn2 N5 C33 C32 -171.7(2) . . . . ?
C31 C32 C33 N6 -178.5(3) . . . . ?
C31 C32 C33 N5 1.2(5) . . . . ?
C33 N6 C34 C35 167.0(3) . . . . ?
N6 C34 C35 C36 54.5(4) . . . . ?
N6 C34 C35 C38 -67.1(4) . . . . ?
N6 C34 C35 C37 174.3(4) . . . . ?
Zn2 O1 C39 O2 -176.3(2) . . . . ?
Zn1 O1 C39 O2 4.4(2) . . . . ?
Zn2 O1 C39 O3 4.1(2) . . . . ?
Zn1 O1 C39 O3 -175.1(2) . . . . ?
Zn1 O1 C39 Zn2 -179.25(8) . . . . ?
Zn2 O1 C39 Zn1 179.25(8) . . . . ?
Zn1 O2 C39 O1 -5.0(3) . . . . ?
Zn1 O2 C39 O3 174.5(2) . . . . ?
Zn1 O2 C39 Zn2 -144(3) . . . . ?
Zn2 O3 C39 O1 -4.6(3) . . . . ?
Zn2 O3 C39 O2 175.9(2) . . . . ?
Zn2 O3 C39 Zn1 -141(2) . . . . ?
O3 Zn2 C39 O1 175.6(3) . . . . ?
N5 Zn2 C39 O1 73.60(16) . . . . ?
N4 Zn2 C39 O1 -6.7(2) . . . . ?
S4 Zn2 C39 O1 -170.49(11) . . . . ?
S3 Zn2 C39 O1 -78.02(15) . . . . ?
O3 Zn2 C39 O2 -43(3) . . . . ?
N5 Zn2 C39 O2 -145(3) . . . . ?
N4 Zn2 C39 O2 134(3) . . . . ?
O1 Zn2 C39 O2 141(3) . . . . ?
S4 Zn2 C39 O2 -29(3) . . . . ?
S3 Zn2 C39 O2 63(3) . . . . ?
N5 Zn2 C39 O3 -101.98(17) . . . . ?
N4 Zn2 C39 O3 177.71(15) . . . . ?
O1 Zn2 C39 O3 -175.6(3) . . . . ?
S4 Zn2 C39 O3 13.9(2) . . . . ?
S3 Zn2 C39 O3 106.40(16) . . . . ?
O3 Zn2 C39 Zn1 174.7(3) . . . . ?
N5 Zn2 C39 Zn1 72.69(15) . . . . ?
N4 Zn2 C39 Zn1 -7.6(2) . . . . ?
O1 Zn2 C39 Zn1 -0.90(10) . . . . ?
S4 Zn2 C39 Zn1 -171.39(8) . . . . ?
S3 Zn2 C39 Zn1 -78.92(13) . . . . ?
O2 Zn1 C39 O1 175.2(3) . . . . ?
N2 Zn1 C39 O1 72.12(16) . . . . ?
N1 Zn1 C39 O1 -7.2(2) . . . . ?
S1 Zn1 C39 O1 -171.59(11) . . . . ?
S2 Zn1 C39 O1 -78.42(15) . . . . ?
N2 Zn1 C39 O2 -103.09(17) . . . . ?
N1 Zn1 C39 O2 177.59(16) . . . . ?
O1 Zn1 C39 O2 -175.2(3) . . . . ?
S1 Zn1 C39 O2 13.2(2) . . . . ?
S2 Zn1 C39 O2 106.38(16) . . . . ?
O2 Zn1 C39 O3 -46(2) . . . . ?
N2 Zn1 C39 O3 -149(2) . . . . ?
N1 Zn1 C39 O3 131(2) . . . . ?
O1 Zn1 C39 O3 139(2) . . . . ?
S1 Zn1 C39 O3 -33(2) . . . . ?
S2 Zn1 C39 O3 60(2) . . . . ?
O2 Zn1 C39 Zn2 176.1(3) . . . . ?
N2 Zn1 C39 Zn2 73.01(15) . . . . ?
N1 Zn1 C39 Zn2 -6.3(2) . . . . ?
O1 Zn1 C39 Zn2 0.89(10) . . . . ?
S1 Zn1 C39 Zn2 -170.69(8) . . . . ?
S2 Zn1 C39 Zn2 -77.53(14) . . . . ?
